data_2100052
loop_
_publ_author_name
'Richard E. Marsh'

_publ_section_title
;
 Space group <i>P</i>1: an update
;
_journal_issue 3
_journal_name_full 'Acta Crystallographica Section B'
_journal_page_first 359
_journal_page_last 359
_journal_paper_doi 10.1107/S0108768105009651
_journal_volume 61
_journal_year 2005
_chemical_formula_moiety '2(C34 H72 N), Cr2 O7'
_chemical_formula_sum 'C68 H144 Cr2 N2 O7'
_space_group_crystal_system triclinic
_space_group_IT_number 2
_space_group_name_Hall '-P 1'
_space_group_name_H-M_alt 'P -1'
_symmetry_space_group_name_H-M 'P -1'
_audit_creation_method CRYM
_cell_angle_alpha 103.69
_cell_angle_beta 89.86
_cell_angle_gamma 94.13
_cell_formula_units_Z 1
_cell_length_a 34.3300
_cell_length_b 7.8000
_cell_length_c 7.2500
_cell_volume 1881.097
_cod_data_source_file bk0148.cif
_cod_data_source_block MAPNUM
_cod_depositor_comments
;
  Added moiety chemical formula and Z value from Marsh (2005) paper.
  The summary chemical formula is calculated from moiety formula using
  AdHocParser
  (svn://www.crystallography.net/cod-tools/trunk/Formulae/AdHocParser.yp,
  revision 1441.)

  Andrius Merkys
  2013-11-11
;
_cod_original_sg_symbol_H-M P-1
_cod_original_formula_sum 'not given'
_cod_database_code 2100052

loop_
_space_group_symop_id
_space_group_symop_operation_xyz
1 x,y,z
2 -x,-y,-z

loop_
_atom_site_label
_atom_site_fract_x
_atom_site_fract_y
_atom_site_fract_z
_atom_site_type_symbol
Cr1 0.53820 0.13550 1.07795 Cr
O1 0.53435 0.21650 1.30050 O
O2 0.54165 0.28700 0.95850 O
O3? 0.55740 -0.03600 1.02350 O
O7? 0.48355 0.07200 1.04700 O
O4? 0.40960 -0.10100 0.93250 O
N1 0.43575 0.28900 0.57200 N
C1 0.42665 0.09100 0.49700 C
C2 0.38955 0.03800 0.37350 C
C3 0.37720 -0.15700 0.34150 C
C4 0.36105 -0.21400 0.51600 C
C5 0.32225 -0.13950 0.58550 C
C6 0.30880 -0.19300 0.76500 C
C7 0.26960 -0.12750 0.83750 C
C8 0.25675 -0.18000 1.01800 C
C9 0.21720 -0.12300 1.09100 C
C10 0.20530 -0.17750 1.27150 C
C11 0.16570 -0.12300 1.34450 C
C12 0.15370 -0.17800 1.52250 C
C13 0.11435 -0.13000 1.59650 C
C14 0.10105 -0.18550 1.77450 C
C15 0.06205 -0.13850 1.84450 C
C16 0.04745 -0.20400 2.01450 C
C17 0.44515 0.37350 0.40650 C
C18 0.47250 0.31450 0.69350 C
C19 0.40300 0.38350 0.67950 C
C20 0.39100 0.31800 0.85500 C
C21 0.35270 0.38500 0.92500 C
C22 0.33840 0.32850 1.10150 C
C23 0.29900 0.38150 1.17700 C
C24 0.28710 0.32400 1.35750 C
C25 0.24795 0.37900 1.43150 C
C26 0.23660 0.32400 1.61650 C
C27 0.19700 0.37950 1.68900 C
C28 0.18655 0.32400 1.87350 C
C29 0.14665 0.37800 1.94550 C
C30 0.13545 0.31950 2.12700 C
C31 0.09500 0.36650 2.19950 C
C32 0.08280 0.30450 2.37600 C
C33 0.04295 0.34200 2.44600 C
C34 0.03020 0.27450 2.61000 C
